data_4075387
loop_
_publ_author_name
'Bambirra, Sergio'
'Meetsma, Auke'
'Hessen, Bart'

_publ_section_title
;
 Lanthanum Tribenzyl Complexes as Convenient Starting Materials for
 Organolanthanum Chemistry
;
_journal_issue 14
_journal_name_full Organometallics
_journal_page_first 3454
_journal_paper_doi 10.1021/om060262v
_journal_volume 25
_journal_year 2006
_chemical_compound_source 'see text'
_chemical_formula_moiety 'C32 H36 La, C16 H32 Li O4, C4 H8 O'
_chemical_formula_sum 'C52 H76 La Li O5'
_chemical_formula_weight 927.02
_chemical_name_systematic ' ?'
_space_group_IT_number 2
_symmetry_cell_setting triclinic
_symmetry_Int_Tables_number 2
_symmetry_space_group_name_Hall '-P 1'
_symmetry_space_group_name_H-M 'P -1'
_atom_sites_solution_hydrogens geom
_atom_sites_solution_primary heavy
_atom_sites_solution_secondary direct
_audit_creation_date '2005-09-01  12:33:47'
_audit_creation_method
;
 PLATON <TABLE ACC> option    (version :: 110805)
 SHELXL97-2 & Manual Editing
;
_audit_update_record
;
 ?
;
_cell_angle_alpha 71.147(1)
_cell_angle_beta 89.847(1)
_cell_angle_gamma 67.519(1)
_cell_formula_units_Z 2
_cell_length_a 13.599(1)
_cell_length_b 13.605(1)
_cell_length_c 15.016(1)
_cell_measurement_reflns_used 5989
_cell_measurement_temperature 100(1)
_cell_measurement_theta_max 29.35
_cell_measurement_theta_min 2.61
_cell_volume 2406.0(3)
_computing_cell_refinement 'SAINTPLUS, Version 6.02A, (Bruker, 2000)'
_computing_data_collection 'SMART, Version 5.624, (Bruker, 2001)'
_computing_data_reduction 'XPREP, Version 5.1/NT, (Bruker, 2000)'
_computing_molecular_graphics
;
 PLUTO (Meetsma, 2004)
 PLATON (Spek, 2003)
;
_computing_publication_material 'PLATON (Spek, 2003)'
_computing_structure_refinement 'SHELXL-97 (Sheldrick, 1997)'
_computing_structure_solution
;
 DIRDIF-99 (Beurskens et al., 1999)
;
_diffrn_ambient_temperature 100(1)
_diffrn_detector_area_resol_mean '4096x4096 / 62x62 (binned 512)'
_diffrn_measured_fraction_theta_full 0.980
_diffrn_measured_fraction_theta_max 0.955
_diffrn_measurement_device_type
;
  Bruker Smart Apex; CCD area detector
;
_diffrn_measurement_method 'phi and omega scans'
_diffrn_radiation_detector
;
  CCD area-detector
;
_diffrn_radiation_monochromator 'parallel mounted graphite'
_diffrn_radiation_source 'fine focus sealed Siemens Mo tube '
_diffrn_radiation_type MoK\a
_diffrn_radiation_wavelength 0.71073
_diffrn_reflns_av_R_equivalents 0.0599
_diffrn_reflns_av_sigmaI/netI 0.0578
_diffrn_reflns_limit_h_max 17
_diffrn_reflns_limit_h_min -18
_diffrn_reflns_limit_k_max 18
_diffrn_reflns_limit_k_min -18
_diffrn_reflns_limit_l_max 20
_diffrn_reflns_limit_l_min -19
_diffrn_reflns_number 21781
_diffrn_reflns_reduction_process
;
 Intensity data were corrected for Lorentz and polarization
  effects, decay and absorption and reduced to F~o~^2^
  using SAINT (Bruker, 2000) and SADABS (Sheldrick, 2001)
;
_diffrn_reflns_theta_full 25.00
_diffrn_reflns_theta_max 28.28
_diffrn_reflns_theta_min 2.56
_diffrn_standards_decay_% 0
_diffrn_standards_number 0
_exptl_absorpt_coefficient_mu 0.932
_exptl_absorpt_correction_T_max 0.7937
_exptl_absorpt_correction_T_min 0.6963
_exptl_absorpt_correction_type multi-scan
_exptl_absorpt_process_details '(SADABS, Sheldrick, Bruker, 2001))'
_exptl_crystal_colour orange
_exptl_crystal_density_diffrn 1.280
_exptl_crystal_density_method 'not measured'
_exptl_crystal_description block
_exptl_crystal_F_000 976
_exptl_crystal_size_max 0.37
_exptl_crystal_size_mid 0.31
_exptl_crystal_size_min 0.26
_refine_diff_density_max 1.520
_refine_diff_density_min -0.984
_refine_diff_density_rms 0.082
_refine_ls_extinction_method none
_refine_ls_goodness_of_fit_ref 1.025
_refine_ls_hydrogen_treatment refall
_refine_ls_matrix_type full
_refine_ls_number_parameters 836
_refine_ls_number_reflns 11378
_refine_ls_number_restraints 0
_refine_ls_restrained_S_all 1.025
_refine_ls_R_factor_all 0.0372
_refine_ls_R_factor_gt 0.0320
_refine_ls_shift/su_max 0.094
_refine_ls_shift/su_mean 0.009
_refine_ls_structure_factor_coef Fsqd
_refine_ls_weighting_details 'calc w=1/[\s^2^(Fo^2^)+(0.0412P)^2^+0.0P] where P=(Fo^2^+2Fc^2^)/3'
_refine_ls_weighting_scheme calc
_refine_ls_wR_factor_gt 0.0769
_refine_ls_wR_factor_ref 0.0790
_reflns_number_gt 10286
_reflns_number_total 11378
_reflns_threshold_expression I>2\s(I)
_cod_data_source_file om060262vsi20060323_021713.cif
_cod_data_source_block Q1031
_cod_depositor_comments
;
The following automatic conversions were performed:

'_symmetry_cell_setting' value 'Triclinic' changed to 'triclinic'
according to /home/saulius/struct/CIF-dictionaries/cif_core.dic
dictionary named 'cif_core.dic' version 2.4.1 from
2010-06-29.

'_exptl_absorpt_correction_type' value 'Multi-Scan'
changed to 'multi-scan' according to
/home/saulius/struct/CIF-dictionaries/cif_core.dic dictionary named
'cif_core.dic' version 2.4.1 from 2010-06-29.

Automatic conversion script
Id: cif_fix_values 1715 2011-07-08 13:25:40Z adriana 
;
_cod_database_code 4075387
_vrn_publ_code_squeezed_elec 0.0
_vrn_publ_code_void_volume 0.0
_vrn_publ_code_frame_time_sec 10.0
_vrn_publ_code_meas_time_hour 8.0

loop_
_symmetry_equiv_pos_site_id
_symmetry_equiv_pos_as_xyz
1 x,y,z
2 -x,-y,-z

loop_
_atom_site_aniso_label
_atom_site_aniso_U_11
_atom_site_aniso_U_22
_atom_site_aniso_U_33
_atom_site_aniso_U_23
_atom_site_aniso_U_13
_atom_site_aniso_U_12
La1 0.0156(1) 0.0164(1) 0.0148(1) -0.0067(1) 0.0018(1) -0.0058(1)
C11 0.0281(12) 0.0197(10) 0.0226(11) -0.0089(9) -0.0009(9) -0.0075(9)
C12 0.0201(10) 0.0133(9) 0.0201(10) -0.0051(8) -0.0021(8) -0.0031(8)
C13 0.0195(10) 0.0228(11) 0.0270(12) -0.0088(9) -0.0004(9) -0.0074(9)
C14 0.0196(10) 0.0278(12) 0.0247(11) -0.0097(9) 0.0037(9) -0.0035(9)
C15 0.0240(11) 0.0192(10) 0.0220(11) -0.0092(9) -0.0020(9) 0.0003(8)
C16 0.0247(11) 0.0179(10) 0.0272(12) -0.0082(9) -0.0026(9) -0.0088(9)
C17 0.0238(10) 0.0168(10) 0.0219(11) -0.0065(8) 0.0031(9) -0.0074(8)
C18 0.0380(16) 0.0410(16) 0.0349(15) -0.0262(13) -0.0014(12) -0.0027(13)
C19 0.0248(11) 0.0254(11) 0.0194(10) -0.0089(9) 0.0065(9) -0.0124(9)
C110 0.0252(10) 0.0179(10) 0.0129(9) -0.0052(8) 0.0039(8) -0.0078(8)
C111 0.0250(11) 0.0150(10) 0.0203(10) -0.0063(8) 0.0022(9) -0.0033(8)
C112 0.0288(11) 0.0189(10) 0.0190(10) -0.0082(8) 0.0032(9) -0.0105(9)
C113 0.0224(10) 0.0258(11) 0.0171(10) -0.0092(9) 0.0007(8) -0.0072(9)
C114 0.0256(11) 0.0201(10) 0.0211(11) -0.0090(9) 0.0003(9) -0.0031(9)
C115 0.0298(12) 0.0158(10) 0.0205(10) -0.0077(8) 0.0018(9) -0.0073(9)
C116 0.0275(12) 0.0455(16) 0.0300(14) -0.0211(12) 0.0053(10) -0.0155(12)
C117 0.0199(10) 0.0233(11) 0.0219(11) -0.0081(9) 0.0003(9) -0.0085(9)
C118 0.0139(9) 0.0207(10) 0.0198(10) -0.0072(8) 0.0043(8) -0.0057(8)
C119 0.0177(10) 0.0236(11) 0.0220(11) -0.0061(9) -0.0007(9) -0.0054(8)
C120 0.0206(10) 0.0190(11) 0.0280(12) -0.0055(9) 0.0048(9) -0.0041(8)
C121 0.0181(10) 0.0246(11) 0.0295(12) -0.0155(9) 0.0098(9) -0.0094(8)
C122 0.0170(10) 0.0269(11) 0.0203(11) -0.0104(9) 0.0030(8) -0.0063(8)
C123 0.0163(10) 0.0190(10) 0.0224(11) -0.0062(8) 0.0021(8) -0.0039(8)
C124 0.0276(12) 0.0286(12) 0.0389(14) -0.0199(11) 0.0118(11) -0.0115(10)
C125 0.0215(10) 0.0185(10) 0.0264(12) -0.0070(9) 0.0030(9) -0.0071(8)
C126 0.0196(10) 0.0179(10) 0.0234(10) -0.0102(8) 0.0029(8) -0.0096(8)
C127 0.0220(10) 0.0214(10) 0.0242(11) -0.0123(9) 0.0058(9) -0.0104(8)
C128 0.0261(11) 0.0208(10) 0.0206(11) -0.0095(9) 0.0018(9) -0.0110(9)
C129 0.0195(10) 0.0235(11) 0.0265(11) -0.0138(9) -0.0013(9) -0.0062(8)
C130 0.0173(10) 0.0342(13) 0.0269(12) -0.0175(10) 0.0047(9) -0.0082(9)
C131 0.0205(10) 0.0275(11) 0.0207(11) -0.0104(9) 0.0029(9) -0.0104(9)
C132 0.0272(13) 0.0303(14) 0.0316(14) -0.0168(11) -0.0045(10) 0.0001(10)
O21 0.0192(7) 0.0184(7) 0.0290(8) -0.0054(6) 0.0004(6) -0.0065(6)
O22 0.0177(7) 0.0190(7) 0.0262(8) -0.0066(6) 0.0017(6) -0.0065(6)
O23 0.0241(8) 0.0278(9) 0.0257(8) -0.0148(7) 0.0033(7) -0.0068(7)
O24 0.0334(9) 0.0218(8) 0.0244(8) -0.0071(6) 0.0087(7) -0.0143(7)
C21 0.0218(11) 0.0236(12) 0.0398(14) -0.0111(10) -0.0040(10) -0.0068(9)
C22 0.0238(12) 0.0266(13) 0.063(2) -0.0107(13) -0.0012(13) -0.0058(10)
C23 0.0328(14) 0.0262(14) 0.070(2) -0.0055(14) 0.0024(14) -0.0081(11)
C24 0.0245(12) 0.0232(12) 0.0495(17) -0.0007(11) 0.0035(12) -0.0111(10)
C25 0.0218(11) 0.0205(11) 0.0328(13) -0.0069(10) 0.0039(10) -0.0100(9)
C26 0.0217(11) 0.0269(12) 0.0319(13) -0.0093(10) 0.0053(10) -0.0122(9)
C27 0.0205(11) 0.0279(12) 0.0283(12) -0.0056(10) 0.0004(9) -0.0088(9)
C28 0.0211(11) 0.0203(11) 0.0309(12) -0.0050(9) 0.0016(9) -0.0074(9)
C29 0.0260(12) 0.0348(14) 0.0326(13) -0.0154(11) -0.0004(10) -0.0106(11)
C210 0.0409(15) 0.0583(19) 0.0303(14) -0.0232(14) 0.0055(12) -0.0268(14)
C211 0.0354(14) 0.0423(16) 0.0326(14) -0.0200(12) 0.0121(11) -0.0149(12)
C212 0.0295(13) 0.0284(13) 0.0326(13) -0.0140(11) 0.0071(11) -0.0055(10)
C213 0.0430(15) 0.0307(13) 0.0268(13) -0.0122(10) 0.0088(11) -0.0205(12)
C214 0.064(2) 0.0493(17) 0.0261(13) -0.0169(12) 0.0108(13) -0.0413(16)
C215 0.0248(11) 0.0240(11) 0.0244(11) -0.0091(9) 0.0065(9) -0.0132(9)
C216 0.0349(13) 0.0272(12) 0.0225(11) -0.0090(9) 0.0069(10) -0.0183(10)
Li2 0.0203(17) 0.0205(18) 0.0256(19) -0.0077(15) 0.0040(15) -0.0080(14)
O31 0.0269(9) 0.0310(10) 0.0553(12) -0.0163(9) -0.0007(8) -0.0086(8)
C31 0.0357(14) 0.0284(13) 0.0362(15) -0.0093(11) 0.0024(11) -0.0129(11)
C32 0.0302(13) 0.0295(13) 0.0520(17) -0.0130(12) 0.0136(13) -0.0123(11)
C33 0.0317(14) 0.0226(13) 0.065(2) -0.0118(13) -0.0009(13) -0.0082(11)
C34 0.0351(14) 0.0354(14) 0.0435(16) -0.0186(12) 0.0073(12) -0.0212(12)

loop_
_atom_site_label
_atom_site_type_symbol
_atom_site_thermal_displace_type
_atom_site_fract_x
_atom_site_fract_y
_atom_site_fract_z
_atom_site_occupancy
_atom_site_U_iso_or_equiv
La1 La Uani 0.24617(1) 0.30551(1) 0.29685(1) 1.000 0.0155(1)
C11 C Uani 0.1249(2) 0.51038(19) 0.18246(17) 1.000 0.0237(6)
C12 C Uani 0.12165(16) 0.55443(17) 0.25814(15) 1.000 0.0192(6)
C13 C Uani 0.04663(17) 0.55223(19) 0.32327(16) 1.000 0.0234(6)
C14 C Uani 0.04592(18) 0.5905(2) 0.39807(17) 1.000 0.0258(6)
C15 C Uani 0.12115(18) 0.63056(19) 0.41546(16) 1.000 0.0241(6)
C16 C Uani 0.19893(18) 0.62890(19) 0.35453(16) 1.000 0.0231(6)
C17 C Uani 0.19993(18) 0.59148(18) 0.27916(16) 1.000 0.0212(6)
C18 C Uani 0.1192(3) 0.6727(3) 0.4973(2) 1.000 0.0388(9)
C19 C Uani 0.19453(18) 0.2445(2) 0.46940(15) 1.000 0.0222(6)
C110 C Uani 0.29782(17) 0.23899(18) 0.49608(14) 1.000 0.0190(6)
C111 C Uani 0.31382(18) 0.33823(18) 0.48957(15) 1.000 0.0216(6)
C112 C Uani 0.41405(18) 0.33490(19) 0.51159(15) 1.000 0.0215(6)
C113 C Uani 0.50610(17) 0.2336(2) 0.53959(15) 1.000 0.0221(6)
C114 C Uani 0.49308(18) 0.13737(19) 0.53915(16) 1.000 0.0237(6)
C115 C Uani 0.39339(18) 0.13945(18) 0.51638(15) 1.000 0.0223(6)
C116 C Uani 0.6137(2) 0.2290(3) 0.5717(2) 1.000 0.0320(8)
C117 C Uani 0.43565(18) 0.3106(2) 0.25934(17) 1.000 0.0217(6)
C118 C Uani 0.44093(16) 0.22885(18) 0.21654(15) 1.000 0.0185(6)
C119 C Uani 0.49239(17) 0.11004(19) 0.26550(16) 1.000 0.0225(6)
C120 C Uani 0.48895(18) 0.03251(19) 0.22720(17) 1.000 0.0245(6)
C121 C Uani 0.43259(17) 0.06513(19) 0.13716(16) 1.000 0.0222(6)
C122 C Uani 0.37931(17) 0.1804(2) 0.08938(16) 1.000 0.0216(6)
C123 C Uani 0.38054(16) 0.26056(19) 0.12734(15) 1.000 0.0205(6)
C124 C Uani 0.4277(2) -0.0225(2) 0.0984(2) 1.000 0.0295(7)
C125 C Uani 0.21472(18) 0.12531(19) 0.29398(17) 1.000 0.0227(6)
C126 C Uani 0.11482(16) 0.21131(18) 0.23915(15) 1.000 0.0189(6)
C127 C Uani 0.10511(17) 0.26860(18) 0.14023(16) 1.000 0.0209(6)
C128 C Uani 0.01105(18) 0.35782(19) 0.08869(16) 1.000 0.0214(6)
C129 C Uani -0.07883(17) 0.40015(19) 0.13156(16) 1.000 0.0226(6)
C130 C Uani -0.06950(18) 0.3487(2) 0.22979(17) 1.000 0.0250(7)
C131 C Uani 0.02321(17) 0.2581(2) 0.28224(16) 1.000 0.0221(6)
C132 C Uani -0.1796(2) 0.4995(2) 0.0748(2) 1.000 0.0319(8)
H11 H Uiso 0.160(2) 0.541(3) 0.137(2) 1.000 0.048(9)
H11' H Uiso 0.057(2) 0.512(2) 0.1621(18) 1.000 0.027(7)
H13 H Uiso -0.008(2) 0.526(2) 0.3143(19) 1.000 0.030(7)
H14 H Uiso -0.008(2) 0.590(3) 0.440(2) 1.000 0.039(8)
H16 H Uiso 0.244(2) 0.656(3) 0.364(2) 1.000 0.035(8)
H17 H Uiso 0.2518(18) 0.597(2) 0.2369(16) 1.000 0.015(6)
H18 H Uiso 0.056(3) 0.728(4) 0.499(3) 1.000 0.075(12)
H18' H Uiso 0.165(3) 0.687(4) 0.508(3) 1.000 0.072(14)
H18" H Uiso 0.140(3) 0.603(4) 0.556(3) 1.000 0.083(13)
H19 H Uiso 0.135(2) 0.303(2) 0.4767(19) 1.000 0.028(7)
H19' H Uiso 0.1881(19) 0.175(2) 0.4849(17) 1.000 0.020(6)
H111 H Uiso 0.2556(18) 0.407(2) 0.4735(15) 1.000 0.012(5)
H112 H Uiso 0.423(2) 0.405(2) 0.5102(18) 1.000 0.025(6)
H114 H Uiso 0.552(2) 0.067(2) 0.5581(19) 1.000 0.029(7)
H115 H Uiso 0.386(2) 0.072(2) 0.5183(18) 1.000 0.027(7)
H116 H Uiso 0.625(2) 0.289(3) 0.525(2) 1.000 0.047(9)
H116' H Uiso 0.673(2) 0.153(3) 0.583(2) 1.000 0.043(8)
H116" H Uiso 0.613(2) 0.241(3) 0.629(2) 1.000 0.048(9)
H117 H Uiso 0.417(2) 0.386(2) 0.2143(19) 1.000 0.031(7)
H117' H Uiso 0.480(2) 0.286(2) 0.3135(19) 1.000 0.024(7)
H119 H Uiso 0.530(2) 0.084(2) 0.3265(19) 1.000 0.028(7)
H120 H Uiso 0.519(2) -0.042(3) 0.2620(19) 1.000 0.033(7)
H122 H Uiso 0.341(2) 0.205(2) 0.031(2) 1.000 0.034(7)
H123 H Uiso 0.3458(19) 0.340(2) 0.0928(18) 1.000 0.022(6)
H124 H Uiso 0.379(2) 0.023(3) 0.033(2) 1.000 0.044(9)
H124' H Uiso 0.397(2) -0.072(2) 0.138(2) 1.000 0.032(7)
H124" H Uiso 0.498(2) -0.073(3) 0.092(2) 1.000 0.046(9)
H125 H Uiso 0.2688(19) 0.088(2) 0.2601(17) 1.000 0.020(6)
H125' H Uiso 0.209(2) 0.083(3) 0.357(2) 1.000 0.036(8)
H127 H Uiso 0.1685(18) 0.243(2) 0.1044(16) 1.000 0.014(6)
H128 H Uiso 0.009(2) 0.392(3) 0.023(2) 1.000 0.050(9)
H130 H Uiso -0.125(2) 0.372(2) 0.2624(17) 1.000 0.021(6)
H131 H Uiso 0.0272(19) 0.221(2) 0.3507(18) 1.000 0.022(6)
H132 H Uiso -0.185(2) 0.563(3) 0.081(2) 1.000 0.046(9)
H132' H Uiso -0.241(3) 0.484(3) 0.094(2) 1.000 0.060(11)
H132" H Uiso -0.181(2) 0.507(3) 0.012(2) 1.000 0.047(9)
O21 O Uani 0.25545(12) -0.17393(13) -0.05226(11) 1.000 0.0233(4)
O22 O Uani 0.01370(11) 0.01378(13) -0.12427(11) 1.000 0.0216(4)
O23 O Uani 0.15980(12) -0.08130(14) -0.26076(11) 1.000 0.0256(5)
O24 O Uani 0.19470(13) 0.09293(13) -0.18410(11) 1.000 0.0258(5)
C21 C Uani 0.36840(18) -0.2011(2) -0.0286(2) 1.000 0.0291(7)
C22 C Uani 0.4248(2) -0.3266(2) -0.0120(3) 1.000 0.0405(9)
C23 C Uani 0.3461(2) -0.3721(3) 0.0318(3) 1.000 0.0472(9)
C24 C Uani 0.2377(2) -0.2773(2) -0.0188(2) 1.000 0.0351(8)
C25 C Uani -0.03562(18) -0.0663(2) -0.09228(19) 1.000 0.0252(7)
C26 C Uani -0.15569(18) 0.0037(2) -0.11106(18) 1.000 0.0263(7)
C27 C Uani -0.16681(18) 0.1046(2) -0.19907(17) 1.000 0.0270(7)
C28 C Uani -0.06806(18) 0.1248(2) -0.17909(18) 1.000 0.0254(7)
C29 C Uani 0.0788(2) -0.0263(2) -0.34394(19) 1.000 0.0307(8)
C210 C Uani 0.1330(2) -0.0689(3) -0.4212(2) 1.000 0.0389(9)
C211 C Uani 0.2517(2) -0.1107(3) -0.38737(19) 1.000 0.0352(8)
C212 C Uani 0.2564(2) -0.1584(2) -0.28094(19) 1.000 0.0313(8)
C213 C Uani 0.1641(2) 0.1797(2) -0.14156(19) 1.000 0.0311(8)
C214 C Uani 0.2302(3) 0.2458(3) -0.1805(2) 1.000 0.0395(10)
C215 C Uani 0.24194(19) 0.2412(2) -0.28017(16) 1.000 0.0232(6)
C216 C Uani 0.2093(2) 0.1459(2) -0.28073(17) 1.000 0.0263(7)
Li2 Li Uani 0.1587(3) -0.0372(3) -0.1511(3) 1.000 0.0223(10)
H21 H Uiso 0.373(2) -0.186(3) 0.033(2) 1.000 0.037(8)
H21' H Uiso 0.390(2) -0.153(2) -0.087(2) 1.000 0.034(7)
H22 H Uiso 0.424(3) -0.335(3) -0.086(2) 1.000 0.050(9)
H22' H Uiso 0.492(3) -0.361(3) 0.025(2) 1.000 0.048(9)
H23 H Uiso 0.355(3) -0.376(3) 0.116(3) 1.000 0.078(12)
H23' H Uiso 0.352(3) -0.434(3) 0.009(2) 1.000 0.065(11)
H24 H Uiso 0.211(3) -0.283(3) -0.070(3) 1.000 0.054(11)
H24' H Uiso 0.186(3) -0.272(3) 0.026(3) 1.000 0.063(11)
H25 H Uiso -0.005(2) -0.115(3) -0.024(2) 1.000 0.036(8)
H25' H Uiso -0.0165(19) -0.110(2) -0.1278(17) 1.000 0.017(6)
H26 H Uiso -0.196(2) -0.041(2) -0.1207(18) 1.000 0.028(7)
H26' H Uiso -0.184(2) 0.031(2) -0.060(2) 1.000 0.034(7)
H27 H Uiso -0.233(2) 0.173(3) -0.209(2) 1.000 0.035(7)
H27' H Uiso -0.1578(19) 0.077(2) -0.2562(18) 1.000 0.024(6)
H28 H Uiso -0.036(2) 0.155(2) -0.2320(19) 1.000 0.026(7)
H28' H Uiso -0.081(2) 0.172(3) -0.138(2) 1.000 0.032(7)
H29 H Uiso 0.056(2) 0.056(3) -0.362(2) 1.000 0.047(9)
H29' H Uiso 0.024(2) -0.044(3) -0.331(2) 1.000 0.036(8)
H210 H Uiso 0.105(2) -0.002(3) -0.486(2) 1.000 0.048(9)
H210' H Uiso 0.118(3) -0.132(3) -0.419(2) 1.000 0.058(10)
H211 H Uiso 0.295(2) -0.159(3) -0.407(2) 1.000 0.037(8)
H211' H Uiso 0.2747(19) -0.045(2) -0.4023(17) 1.000 0.022(6)
H212 H Uiso 0.253(2) -0.224(3) -0.263(2) 1.000 0.037(8)
H212' H Uiso 0.315(2) -0.167(2) -0.2449(19) 1.000 0.026(7)
H213 H Uiso 0.176(2) 0.143(3) -0.072(2) 1.000 0.041(8)
H213' H Uiso 0.087(2) 0.231(3) -0.164(2) 1.000 0.042(8)
H214 H Uiso 0.292(3) 0.221(3) -0.146(3) 1.000 0.055(10)
H214' H Uiso 0.201(3) 0.329(4) -0.178(3) 1.000 0.073(12)
H215 H Uiso 0.313(2) 0.229(2) -0.2958(19) 1.000 0.029(7)
H215' H Uiso 0.196(2) 0.308(2) -0.3258(18) 1.000 0.021(6)
H216 H Uiso 0.143(2) 0.177(3) -0.326(2) 1.000 0.040(8)
H216' H Uiso 0.268(2) 0.083(3) -0.296(2) 1.000 0.042(8)
O31 O Uani 0.45131(14) 0.63413(16) 0.25383(15) 1.000 0.0384(6)
C31 C Uani 0.5407(2) 0.6655(2) 0.2365(2) 1.000 0.0340(8)
C32 C Uani 0.6431(2) 0.5593(2) 0.2803(2) 1.000 0.0375(8)
C33 C Uani 0.6032(2) 0.4650(2) 0.3041(3) 1.000 0.0416(9)
C34 C Uani 0.4900(2) 0.5234(2) 0.3241(2) 1.000 0.0345(8)
H31 H Uiso 0.537(2) 0.722(3) 0.263(2) 1.000 0.048(9)
H31' H Uiso 0.538(2) 0.699(3) 0.170(2) 1.000 0.046(9)
H32 H Uiso 0.695(2) 0.553(3) 0.237(2) 1.000 0.035(8)
H32' H Uiso 0.674(3) 0.562(3) 0.342(3) 1.000 0.060(11)
H33 H Uiso 0.598(3) 0.446(4) 0.238(3) 1.000 0.081(13)
H33' H Uiso 0.644(3) 0.401(3) 0.349(2) 1.000 0.053(10)
H34 H Uiso 0.441(2) 0.487(3) 0.315(2) 1.000 0.042(8)
H34' H Uiso 0.489(2) 0.529(3) 0.392(2) 1.000 0.049(9)

loop_
_atom_type_symbol
_atom_type_description
_atom_type_scat_dispersion_real
_atom_type_scat_dispersion_imag
_atom_type_scat_source
O O 0.0106 0.0060 'International Tables Vol C Tables 4.2.6.8 and 6.1.1.4'
Li Li -0.0003 0.0001 'International Tables Vol C Tables 4.2.6.8 and 6.1.1.4'
La La -0.2871 2.4523 'International Tables Vol C Tables 4.2.6.8 and 6.1.1.4'
H H 0.0000 0.0000 'International Tables Vol C Tables 4.2.6.8 and 6.1.1.4'
C C 0.0033 0.0016 'International Tables Vol C Tables 4.2.6.8 and 6.1.1.4'

loop_
_geom_angle_atom_site_label_1
_geom_angle_atom_site_label_2
_geom_angle_atom_site_label_3
_geom_angle
_geom_angle_publ_flag
C11 La1 C19 116.21(8) yes
C11 La1 C110 125.62(7) yes
C11 La1 C117 97.78(8) yes
C11 La1 C118 107.33(7) yes
C11 La1 C125 121.56(8) yes
C11 La1 C126 92.24(8) yes
C19 La1 C110 30.01(8) yes
C19 La1 C117 124.19(8) yes
C19 La1 C118 133.53(7) yes
C19 La1 C125 82.01(8) yes
C19 La1 C126 88.98(7) yes
C110 La1 C117 94.26(7) yes
C110 La1 C118 108.91(7) yes
C110 La1 C125 98.26(7) yes
C110 La1 C126 115.10(7) yes
C117 La1 C118 29.75(7) yes
C117 La1 C125 117.19(8) yes
C117 La1 C126 134.64(7) yes
C118 La1 C125 88.99(7) yes
C118 La1 C126 105.25(7) yes
C125 La1 C126 30.04(7) yes
C21 O21 Li2 124.1(2) yes
C24 O21 Li2 123.2(2) yes
C21 O21 C24 109.02(19) yes
C28 O22 Li2 122.39(19) yes
C25 O22 C28 109.34(18) yes
C25 O22 Li2 119.63(19) yes
C29 O23 C212 109.28(19) yes
C212 O23 Li2 121.7(2) yes
C29 O23 Li2 127.4(2) yes
C213 O24 C216 106.30(19) yes
C216 O24 Li2 120.44(19) yes
C213 O24 Li2 127.3(2) yes
C31 O31 C34 107.6(2) yes
La1 C11 C12 90.80(14) yes
C13 C12 C17 114.9(2) no
C11 C12 C13 122.1(2) no
C11 C12 C17 122.6(2) no
C12 C13 C14 122.2(2) no
C13 C14 C15 121.9(2) no
C14 C15 C18 121.4(3) no
C16 C15 C18 121.7(3) no
C14 C15 C16 116.9(2) no
C15 C16 C17 121.7(2) no
C12 C17 C16 122.3(2) no
La1 C19 C110 82.78(13) yes
C19 C110 C111 121.5(2) no
La1 C110 C115 102.22(14) yes
C111 C110 C115 114.7(2) no
La1 C110 C111 93.72(13) yes
C19 C110 C115 123.1(2) no
La1 C110 C19 67.21(11) yes
C12 C11 H11' 113.8(16) no
C12 C11 H11 109(2) no
La1 C11 H11 113(2) no
C110 C111 C112 122.2(2) no
La1 C11 H11' 109.2(16) no
H11 C11 H11' 118(2) no
C111 C112 C113 121.7(2) no
C112 C113 C116 121.3(3) no
C112 C113 C114 116.7(2) no
C114 C113 C116 122.0(3) no
C12 C13 H13 119.5(16) no
C14 C13 H13 118.3(16) no
C113 C114 C115 122.2(2) no
C13 C14 H14 120(2) no
C15 C14 H14 118(2) no
C110 C115 C114 121.9(2) no
C15 C16 H16 117(2) no
C17 C16 H16 121(2) no
C16 C17 H17 118.4(15) no
C12 C17 H17 119.1(15) no
La1 C117 C118 83.36(15) yes
La1 C118 C119 105.99(15) yes
C15 C18 H18 116(3) no
C119 C118 C123 114.5(2) no
C15 C18 H18" 105(3) no
La1 C118 C117 66.89(14) yes
H18 C18 H18" 112(4) no
H18' C18 H18" 95(4) no
La1 C118 C123 90.44(14) yes
C117 C118 C119 122.9(2) no
C117 C118 C123 121.9(2) no
C15 C18 H18' 118(3) no
H18 C18 H18' 110(5) no
La1 C19 H19 110.7(17) no
C118 C119 C120 122.5(2) no
H19 C19 H19' 115(2) no
La1 C19 H19' 110.8(15) no
C110 C19 H19 117.0(18) no
C110 C19 H19' 116.2(17) no
C119 C120 C121 122.3(2) no
C120 C121 C124 120.9(2) no
C120 C121 C122 116.2(2) no
C122 C121 C124 122.9(2) no
C121 C122 C123 122.6(2) no
C118 C123 C122 121.8(2) no
La1 C125 C126 81.97(14) yes
La1 C126 C127 96.58(15) yes
C125 C126 C131 122.3(2) no
La1 C126 C125 67.99(14) yes
C127 C126 C131 114.7(2) no
C125 C126 C127 122.3(2) no
La1 C126 C131 98.22(15) yes
C126 C127 C128 122.4(2) no
C127 C128 C129 122.1(2) no
C130 C129 C132 121.9(2) no
C128 C129 C130 116.6(2) no
C128 C129 C132 121.4(2) no
C129 C130 C131 122.1(2) no
C126 C131 C130 122.1(2) no
C110 C111 H111 119.7(17) no
C112 C111 H111 118.0(17) no
C113 C112 H112 117.2(16) no
C111 C112 H112 121.0(16) no
C115 C114 H114 117.5(18) no
C113 C114 H114 120.2(18) no
C110 C115 H115 117.1(18) no
C114 C115 H115 120.8(18) no
C113 C116 H116 107.3(18) no
H116' C116 H116" 106(3) no
H116' C116 H116 113(3) no
C113 C116 H116" 111(2) no
C113 C116 H116' 112.0(19) no
H116" C116 H116 108(3) no
La1 C117 H117' 110.6(18) no
La1 C117 H117 103.5(17) no
H117' C117 H117 120(2) no
C118 C117 H117 113.8(16) no
C118 C117 H117' 117.5(17) no
C118 C119 H119 118.4(17) no
C120 C119 H119 119.1(17) no
C119 C120 H120 120(2) no
C121 C120 H120 118(2) no
O21 C21 C22 104.8(2) yes
C21 C22 C23 103.0(3) no
C121 C122 H122 118.8(17) no
C123 C122 H122 118.6(17) no
C122 C123 H123 121.9(16) no
C22 C23 C24 103.4(3) no
C118 C123 H123 116.1(16) no
O21 C24 C23 106.1(2) yes
C121 C124 H124' 113.9(17) no
C121 C124 H124 106(2) no
H124' C124 H124" 105(3) no
C121 C124 H124" 113(2) no
H124" C124 H124 111(3) no
H124' C124 H124 109(2) no
La1 C125 H125' 109(2) no
La1 C125 H125 107.1(16) no
H125' C125 H125 119(3) no
O22 C25 C26 106.0(2) yes
C126 C125 H125' 115(2) no
C126 C125 H125 117.4(15) no
C25 C26 C27 102.2(2) no
C26 C27 C28 101.9(2) no
C128 C127 H127 117.9(14) no
C126 C127 H127 119.7(14) no
C127 C128 H128 119(2) no
O22 C28 C27 105.7(2) yes
C129 C128 H128 119(2) no
O23 C29 C210 106.1(2) yes
C131 C130 H130 116.6(16) no
C129 C130 H130 121.4(16) no
C126 C131 H131 117.0(16) no
C130 C131 H131 120.9(16) no
C129 C132 H132' 109(2) no
C129 C132 H132" 110(2) no
C129 C132 H132 112(2) no
H132' C132 H132" 105(3) no
H132' C132 H132 110(3) no
H132" C132 H132 110(3) no
C22 C21 H21' 111.7(15) no
H21 C21 H21' 117(2) no
O21 C21 H21 104.8(18) no
O21 C21 H21' 106.2(16) no
C22 C21 H21 111(2) no
C21 C22 H22 106.1(19) no
C21 C22 H22' 114(2) no
C23 C22 H22 103(2) no
C23 C22 H22' 114(2) no
H22 C22 H22' 116(3) no
C22 C23 H23' 107(2) no
H23 C23 H23' 128(3) no
C24 C23 H23 107.8(19) no
C24 C23 H23' 104(2) no
C22 C23 H23 104(2) no
H24 C24 H24' 110(4) no
C23 C24 H24 116(3) no
O21 C24 H24 106(3) no
O21 C24 H24' 110(2) no
C23 C24 H24' 109(2) no
O22 C25 H25' 106.2(18) no
C26 C25 H25 115.8(19) no
C26 C25 H25' 111.0(18) no
O22 C25 H25 108.7(19) no
H25 C25 H25' 109(3) no
H26 C26 H26' 107(2) no
C25 C26 H26' 113.7(17) no
C27 C26 H26' 109.1(16) no
C25 C26 H26 111.2(16) no
C27 C26 H26 113.8(15) no
C26 C27 H27 114.6(17) no
H27 C27 H27' 113(2) no
C28 C27 H27' 108.3(16) no
C26 C27 H27' 107.2(15) no
C28 C27 H27 111(2) no
O22 C28 H28 105.5(17) no
O22 C28 H28' 106.5(18) no
C27 C28 H28 118.1(17) no
C27 C28 H28' 111.5(18) no
H28 C28 H28' 109(2) no
C210 C29 H29 111.4(18) no
H29 C29 H29' 110(3) no
O23 C29 H29' 110.0(19) no
C210 C29 H29' 111(2) no
O23 C29 H29 108.1(18) no
C29 C210 C211 103.1(2) no
C210 C211 C212 102.0(2) no
O23 C212 C211 104.5(2) yes
O24 C213 C214 104.5(2) yes
C213 C214 C215 104.5(3) no
C214 C215 C216 104.5(2) no
O24 C216 C215 106.40(19) yes
O31 C31 C32 108.0(2) yes
C31 C32 C33 102.8(2) no
C32 C33 C34 102.0(2) no
O31 C34 C33 104.0(2) yes
C211 C210 H210 114.6(17) no
C29 C210 H210' 107(2) no
C211 C210 H210' 109(3) no
C29 C210 H210 108(2) no
H210' C210 H210 114(3) no
C210 C211 H211' 111.1(15) no
H211' C211 H211 107(3) no
C212 C211 H211 111(2) no
C212 C211 H211' 107.6(14) no
C210 C211 H211 118(2) no
H212' C212 H212 106(3) no
O23 C212 H212 107(2) no
C211 C212 H212 112(2) no
O23 C212 H212' 110.4(17) no
C211 C212 H212' 116.8(17) no
O24 C213 H213' 109(2) no
H213' C213 H213 110(3) no
O24 C213 H213 109(2) no
C214 C213 H213' 108(2) no
C214 C213 H213 115.4(19) no
C213 C214 H214 114(3) no
C215 C214 H214' 114(2) no
C213 C214 H214' 116(2) no
H214' C214 H214 96(4) no
C215 C214 H214 113(3) no
C216 C215 H215 112.7(16) no
C216 C215 H215' 108.8(18) no
C214 C215 H215 112.7(16) no
H215' C215 H215 107(2) no
C214 C215 H215' 111.5(16) no
H216' C216 H216 110(3) no
O24 C216 H216 112.2(18) no
C215 C216 H216' 113.1(19) no
O24 C216 H216' 104.8(17) no
C215 C216 H216 110(2) no
C32 C31 H31' 112(2) no
H31 C31 H31' 106(3) no
C32 C31 H31 110.2(19) no
O31 C31 H31 111.5(19) no
O31 C31 H31' 108.7(19) no
C31 C32 H32 111(2) no
C31 C32 H32' 109(2) no
C33 C32 H32 113(2) no
C33 C32 H32' 110(2) no
H32 C32 H32' 110(3) no
C32 C33 H33' 116(3) no
C34 C33 H33 109(2) no
C32 C33 H33 107(3) no
H33 C33 H33' 107(4) no
C34 C33 H33' 116(3) no
O31 C34 H34 107.6(19) no
C33 C34 H34' 112.3(18) no
H34 C34 H34' 110(2) no
O31 C34 H34' 110(2) no
C33 C34 H34 113(2) no
O21 Li2 O24 117.0(2) yes
O23 Li2 O24 108.7(2) yes
O22 Li2 O23 107.2(2) yes
O22 Li2 O24 106.1(2) yes
O21 Li2 O22 113.1(2) yes
O21 Li2 O23 104.4(2) yes

loop_
_geom_bond_atom_site_label_1
_geom_bond_atom_site_label_2
_geom_bond_distance
_geom_bond_publ_flag
La1 C11 2.616(3) yes
La1 C19 2.635(2) yes
La1 C110 2.835(2) yes
La1 C117 2.658(3) yes
La1 C118 2.871(2) yes
La1 C125 2.658(3) yes
La1 C126 2.839(2) yes
O21 Li2 1.936(4) yes
O21 C21 1.451(3) yes
O21 C24 1.446(3) yes
O22 C25 1.445(3) yes
O22 C28 1.453(3) yes
O22 Li2 1.914(5) yes
O23 C29 1.451(3) yes
O23 Li2 1.924(5) yes
O23 C212 1.438(3) yes
O24 Li2 1.927(5) yes
O24 C216 1.448(3) yes
O24 C213 1.444(3) yes
O31 C31 1.432(4) yes
O31 C34 1.425(3) yes
C11 C12 1.440(3) no
C12 C17 1.415(3) no
C12 C13 1.413(3) no
C13 C14 1.381(3) no
C14 C15 1.390(4) no
C15 C18 1.511(4) no
C15 C16 1.395(4) no
C16 C17 1.381(3) no
C19 C110 1.429(4) no
C110 C111 1.421(3) no
C110 C115 1.416(3) no
C11 H11' 0.96(3) no
C111 C112 1.384(4) no
C11 H11 0.91(3) no
C112 C113 1.397(4) no
C13 H13 0.97(3) no
C113 C116 1.514(4) no
C113 C114 1.389(4) no
C14 H14 0.97(3) no
C114 C115 1.387(4) no
C16 H16 0.86(3) no
C117 C118 1.434(4) no
C17 H17 0.96(3) no
C18 H18" 1.01(5) no
C118 C123 1.420(3) no
C118 C119 1.419(3) no
C18 H18 0.91(5) no
C18 H18' 0.75(5) no
C19 H19' 0.94(3) no
C19 H19 0.93(3) no
C119 C120 1.370(4) no
C120 C121 1.404(3) no
C121 C124 1.508(4) no
C121 C122 1.381(4) no
C122 C123 1.389(4) no
C125 C126 1.435(3) no
C126 C131 1.425(3) no
C126 C127 1.416(3) no
C127 C128 1.385(3) no
C128 C129 1.392(4) no
C129 C130 1.396(3) no
C129 C132 1.509(4) no
C130 C131 1.385(4) no
C111 H111 0.92(3) no
C112 H112 1.00(3) no
C114 H114 0.94(3) no
C115 H115 0.95(3) no
C116 H116' 1.00(4) no
C116 H116" 0.93(3) no
C116 H116 0.95(3) no
C117 H117 0.96(3) no
C117 H117' 0.90(3) no
C119 H119 0.94(3) no
C120 H120 0.90(4) no
C21 C22 1.513(4) no
C22 C23 1.484(5) no
C122 H122 0.91(3) no
C123 H123 0.95(3) no
C23 C24 1.527(5) no
C124 H124" 0.97(4) no
C124 H124' 0.97(3) no
C124 H124 1.04(3) no
C125 H125 0.97(3) no
C125 H125' 0.96(3) no
C25 C26 1.514(4) no
C26 C27 1.524(4) no
C27 C28 1.519(4) no
C127 H127 1.02(3) no
C128 H128 0.94(3) no
C29 C210 1.526(4) no
C130 H130 0.91(3) no
C131 H131 0.98(3) no
C132 H132 0.87(4) no
C132 H132" 0.92(3) no
C132 H132' 0.96(4) no
C21 H21' 1.03(3) no
C21 H21 1.02(3) no
C22 H22 1.15(3) no
C22 H22' 0.93(4) no
C23 H23' 0.98(4) no
C23 H23 1.25(4) no
C24 H24 0.89(4) no
C24 H24' 0.97(4) no
C25 H25' 0.89(3) no
C25 H25 1.01(3) no
C26 H26 1.00(3) no
C26 H26' 0.97(3) no
C27 H27' 1.03(3) no
C27 H27 0.98(4) no
C28 H28 0.96(3) no
C28 H28' 1.00(4) no
C29 H29 0.98(4) no
C29 H29' 0.87(3) no
C210 C211 1.518(4) no
C211 C212 1.509(4) no
C213 C214 1.495(5) no
C214 C215 1.524(4) no
C215 C216 1.525(4) no
C31 C32 1.520(4) no
C32 C33 1.518(4) no
C33 C34 1.519(4) no
C210 H210' 0.95(4) no
C210 H210 1.04(3) no
C211 H211 0.83(4) no
C211 H211' 1.02(3) no
C212 H212 0.87(4) no
C212 H212' 0.91(3) no
C213 H213' 1.00(3) no
C213 H213 0.98(3) no
C214 H214' 1.06(5) no
C214 H214 0.87(4) no
C215 H215 0.96(3) no
C215 H215' 0.92(3) no
C216 H216 0.99(3) no
C216 H216' 1.01(4) no
C31 H31 0.96(4) no
C31 H31' 0.95(3) no
C32 H32 0.96(3) no
C32 H32' 1.04(4) no
C33 H33 1.11(4) no
C33 H33' 0.88(3) no
C34 H34 1.00(3) no
C34 H34' 1.05(3) no

loop_
_geom_contact_atom_site_label_1
_geom_contact_atom_site_label_2
_geom_contact_distance
_geom_contact_site_symmetry_2
_geom_contact_publ_flag
La1 C14 4.525(3) . no
La1 C16 4.563(3) . no
La1 H13 3.69(3) . no
La1 H17 3.80(3) . no
O21 C212 3.372(3) . no
O21 O22 3.211(2) . no
O21 O23 3.050(2) . no
O22 O23 3.090(2) . no
O22 O21 3.211(2) . no
O22 O24 3.068(2) . no
O23 O21 3.050(2) . no
O23 O22 3.090(2) . no
O23 O24 3.130(3) . no
O23 C216 3.330(3) . no
O24 O23 3.130(3) . no
O24 O22 3.068(2) . no
O21 H26' 2.87(3) 2_555 no
O31 H23 2.52(4) 1_565 no
O31 H116" 2.75(4) 2_666 no
C14 La1 4.525(3) . no
C16 La1 4.563(3) . no
C16 C111 3.507(3) . no
C16 C28 3.331(4) 2_565 no
C16 C27 3.480(4) 2_565 no
C17 C28 3.368(4) 2_565 no
C19 C216 3.530(3) 1_556 no
C19 C131 3.568(3) . no
C19 C125 3.473(3) . no
C19 C111 2.487(4) . no
C19 C115 2.501(4) . no
C22 C123 3.406(4) 2_655 no
C25 C127 3.501(4) 2_555 no
C27 C16 3.480(4) 2_565 no
C28 C16 3.331(4) 2_565 no
C28 C17 3.368(4) 2_565 no
C28 C213 3.596(4) . no
C34 C112 3.594(4) . no
C110 C215 3.450(3) 1_556 no
C110 C216 3.562(3) 1_556 no
C11 H132" 3.08(3) 2_565 no
C111 C16 3.507(3) . no
C111 C215 3.560(3) 1_556 no
C12 H213' 3.10(4) 2_565 no
C112 C34 3.594(4) . no
C13 H213' 3.01(3) 2_565 no
C114 C120 3.470(3) 2_656 no
C14 H216 3.06(4) 2_565 no
C14 H14 3.05(3) 2_566 no
C14 H111 2.90(3) . no
C14 H215' 3.08(3) 2_565 no
C15 H111 2.72(3) . no
C16 H111 2.76(2) . no
C16 H27 3.07(3) 2_565 no
C16 H28 2.91(3) 2_565 no
C17 H28' 3.02(3) 2_565 no
C117 C119 2.505(4) . no
C117 C123 2.495(3) . no
C17 H111 3.04(2) . no
C17 H34 3.00(3) . no
C19 H131 3.07(3) . no
C19 H216 3.07(3) 1_556 no
C120 C114 3.470(3) 2_656 no
C123 C22 3.406(4) 2_655 no
C124 C124 3.563(4) 2_655 no
C125 C19 3.473(3) . no
C125 C127 2.498(3) . no
C125 C131 2.505(4) . no
C26 H124' 3.04(3) 2_555 no
C26 H213 2.91(3) 2_555 no
C127 C25 3.501(4) 2_555 no
C28 H213' 3.02(3) . no
C34 H112 3.07(3) . no
C110 H19 2.03(3) . no
C110 H19' 2.03(3) . no
C110 H215 3.09(3) 1_556 no
C111 H215 3.08(3) 1_556 no
C112 H32' 2.99(4) 2_666 no
C213 C28 3.596(4) . no
C114 H115 3.09(3) 2_656 no
C114 H120 2.88(3) 2_656 no
C215 C110 3.450(3) 1_554 no
C115 H119 2.98(3) 2_656 no
C215 C111 3.560(3) 1_554 no
C116 H211 3.03(3) 2_655 no
C216 C19 3.530(3) 1_554 no
C216 C110 3.562(3) 1_554 no
C117 H34 2.81(4) . no
C118 H212' 3.09(3) 2_655 no
C118 H117' 2.02(3) . no
C118 H117 2.03(3) . no
C118 H22 3.08(4) 2_655 no
C118 H21' 3.10(3) 2_655 no
C119 H212' 2.99(3) 2_655 no
C120 H216' 3.08(3) 2_655 no
C120 H125 2.88(3) . no
C121 H125 2.88(3) . no
C121 H21' 3.07(3) 2_655 no
C122 H21' 3.02(3) 2_655 no
C122 H127 2.69(3) . no
C123 H21' 3.05(3) 2_655 no
C123 H127 3.01(3) . no
C124 H26 2.98(3) 2_555 no
C124 H21 3.02(4) . no
C124 H124" 3.08(3) 2_655 no
C126 H25' 3.07(3) 2_555 no
C126 H125' 2.03(3) . no
C126 H125 2.07(3) . no
C127 H26 2.98(3) 2_555 no
C127 H25' 2.90(3) 2_555 no
C128 H11' 2.92(3) . no
C129 H11' 2.92(3) . no
C131 H29' 3.08(4) 2_555 no
C132 H32 3.09(3) 1_455 no
C132 H123 2.99(3) 2_565 no
Li2 H26' 3.22(3) 2_555 no
H116' H114 2.44(4) . no
H116" O31 2.75(4) 2_666 no
H117' H34 2.59(5) . no
H117' H119 2.51(4) . no
H124' C26 3.04(3) 2_555 no
H124' H26 2.54(4) 2_555 no
H124" C124 3.08(3) 2_655 no
H125' H19' 2.57(4) . no
H125' H131 2.45(4) . no
H132' H23' 2.57(5) 2_555 no
H132" C11 3.08(3) 2_565 no
H132" H128 2.43(5) . no
H132" H123 2.48(4) 2_565 no
H132" H11 2.51(5) 2_565 no
H11 H17 2.42(4) . no
H11 H132" 2.51(5) 2_565 no
H11' C129 2.92(3) . no
H11' C128 2.92(3) . no
H11' H13 2.49(4) . no
H212' C119 2.99(3) 2_655 no
H212' C118 3.09(3) 2_655 no
H213' C28 3.02(3) . no
H213' C12 3.10(4) 2_565 no
H213' C13 3.01(3) 2_565 no
H13 H11' 2.49(4) . no
H13 La1 3.69(3) . no
H214' H32 2.49(6) 2_665 no
H214' H132 2.34(6) 2_565 no
H14 C14 3.05(3) 2_566 no
H14 H19 2.43(4) 2_566 no
H14 H14 2.46(5) 2_566 no
H215' C14 3.08(3) 2_565 no
H216' C120 3.08(3) 2_655 no
H16 H18' 2.50(5) . no
H17 La1 3.80(3) . no
H17 H34 2.48(4) . no
H17 H23 2.31(5) 1_565 no
H17 H11 2.42(4) . no
H18' H16 2.50(5) . no
H19 H14 2.43(4) 2_566 no
H19 H111 2.54(4) . no
H19' H115 2.48(4) . no
H19' H125' 2.57(4) . no
H21 H23 2.59(5) . no
H21 C124 3.02(4) . no
H21' C118 3.10(3) 2_655 no
H21' C121 3.07(3) 2_655 no
H21' C122 3.02(3) 2_655 no
H21' C123 3.05(3) 2_655 no
H22 C118 3.08(4) 2_655 no
H23 H21 2.59(5) . no
H23 O31 2.52(4) 1_545 no
H23 H17 2.31(5) 1_545 no
H23' H132' 2.57(5) 2_555 no
H24' H28' 2.59(5) 2_555 no
H24' H25 2.57(5) . no
H25 H24' 2.57(5) . no
H25 H28' 2.45(4) 2_555 no
H25' C127 2.90(3) 2_555 no
H25' C126 3.07(3) 2_555 no
H26 C127 2.98(3) 2_555 no
H26 H124' 2.54(4) 2_555 no
H26 H127 2.56(4) 2_555 no
H26 C124 2.98(3) 2_555 no
H26' O21 2.87(3) 2_555 no
H26' Li2 3.22(3) 2_555 no
H26' H213 2.51(4) 2_555 no
H27 C16 3.07(3) 2_565 no
H28 C16 2.91(3) 2_565 no
H28' H25 2.45(4) 2_555 no
H28' C17 3.02(3) 2_565 no
H28' H24' 2.59(5) 2_555 no
H29 H216 2.54(5) . no
H29' C131 3.08(4) 2_555 no
H31 H215 2.47(4) 2_665 no
H32 C132 3.09(3) 1_655 no
H32 H214' 2.49(6) 2_665 no
H32' C112 2.99(4) 2_666 no
H34 H17 2.48(4) . no
H34 H117' 2.59(5) . no
H34 C117 2.81(4) . no
H34 C17 3.00(3) . no
H34 H117 2.44(4) . no
H34' H112 2.45(4) . no
H34' H112 2.47(4) 2_666 no
H111 C14 2.90(3) . no
H111 H19 2.54(4) . no
H111 C17 3.04(2) . no
H111 C15 2.72(3) . no
H111 C16 2.76(2) . no
H112 H34' 2.45(4) . no
H112 C34 3.07(3) . no
H112 H34' 2.47(4) 2_666 no
H112 H116 2.56(4) . no
H114 H116' 2.44(4) . no
H114 H115 2.40(4) 2_656 no
H115 H119 2.49(4) 2_656 no
H115 H19' 2.48(4) . no
H115 C114 3.09(3) 2_656 no
H115 H114 2.40(4) 2_656 no
H116 H112 2.56(4) . no
H117 H123 2.42(4) . no
H117 H34 2.44(4) . no
H119 H117' 2.51(4) . no
H119 H115 2.49(4) 2_656 no
H119 C115 2.98(3) 2_656 no
H120 C114 2.88(3) 2_656 no
H120 H215 2.58(5) 2_655 no
H122 H127 2.53(4) . no
H122 H124 2.32(5) . no
H123 H117 2.42(4) . no
H123 C132 2.99(3) 2_565 no
H123 H132" 2.48(4) 2_565 no
H124 H122 2.32(5) . no
H125 H127 2.53(3) . no
H125 C120 2.88(3) . no
H125 C121 2.88(3) . no
H127 C122 2.69(3) . no
H127 C123 3.01(3) . no
H127 H122 2.53(4) . no
H127 H125 2.53(3) . no
H127 H26 2.56(4) 2_555 no
H128 H132" 2.43(5) . no
H131 H125' 2.45(4) . no
H131 C19 3.07(3) . no
H132 H214' 2.34(6) 2_565 no
H211 C116 3.03(3) 2_655 no
H213 C26 2.91(3) 2_555 no
H213 H26' 2.51(4) 2_555 no
H215 C110 3.09(3) 1_554 no
H215 C111 3.08(3) 1_554 no
H215 H31 2.47(4) 2_665 no
H215 H120 2.58(5) 2_655 no
H216 C19 3.07(3) 1_554 no
H216 H29 2.54(5) . no
H216 C14 3.06(4) 2_565 no

loop_
_geom_hbond_atom_site_label_D
_geom_hbond_atom_site_label_H
_geom_hbond_atom_site_label_A
_geom_hbond_distance_DH
_geom_hbond_distance_HA
_geom_hbond_distance_DA
_geom_hbond_angle_DHA
_geom_hbond_site_symmetry_A
_geom_hbond_publ_flag
C23 H23 O31 1.25(4) 2.52(4) 3.670(5) 152(3) 1_545 yes

loop_
_geom_torsion_atom_site_label_1
_geom_torsion_atom_site_label_2
_geom_torsion_atom_site_label_3
_geom_torsion_atom_site_label_4
_geom_torsion
_geom_torsion_publ_flag
C19 La1 C11 C12 41.48(18) no
C110 La1 C11 C12 8.1(2) no
C117 La1 C11 C12 -92.90(16) no
C118 La1 C11 C12 -121.81(15) no
C125 La1 C11 C12 138.40(14) no
C126 La1 C11 C12 131.45(15) no
C11 La1 C19 C110 -116.46(15) no
C117 La1 C19 C110 4.67(18) no
C118 La1 C19 C110 41.30(19) no
C125 La1 C19 C110 122.21(15) no
C126 La1 C19 C110 151.55(15) no
C11 La1 C110 C19 81.14(17) no
C11 La1 C110 C111 -41.60(19) no
C11 La1 C110 C115 -157.89(15) no
C19 La1 C110 C111 -122.7(2) no
C19 La1 C110 C115 121.0(2) no
C117 La1 C110 C19 -176.13(15) no
C117 La1 C110 C111 61.13(16) no
C117 La1 C110 C115 -55.16(17) no
C118 La1 C110 C19 -149.61(14) no
C118 La1 C110 C111 87.65(16) no
C118 La1 C110 C115 -28.64(17) no
C125 La1 C110 C19 -57.85(15) no
C125 La1 C110 C111 179.42(15) no
C125 La1 C110 C115 63.13(17) no
C126 La1 C110 C19 -31.74(16) no
C126 La1 C110 C111 -154.48(14) no
C126 La1 C110 C115 89.24(17) no
C11 La1 C117 C118 -111.52(14) no
C19 La1 C117 C118 119.30(14) no
C110 La1 C117 C118 121.64(14) no
C125 La1 C117 C118 20.09(16) no
C126 La1 C117 C118 -10.54(18) no
C11 La1 C118 C117 74.92(15) no
C11 La1 C118 C119 -165.64(15) no
C11 La1 C118 C123 -49.93(16) no
C19 La1 C118 C117 -84.25(16) no
C19 La1 C118 C119 35.2(2) no
C19 La1 C118 C123 150.90(14) no
C110 La1 C118 C117 -63.83(15) no
C110 La1 C118 C119 55.62(16) no
C110 La1 C118 C123 171.32(14) no
C117 La1 C118 C119 119.4(2) no
C117 La1 C118 C123 -124.9(2) no
C125 La1 C118 C117 -162.21(14) no
C125 La1 C118 C119 -42.77(16) no
C125 La1 C118 C123 72.94(15) no
C126 La1 C118 C117 172.25(13) no
C126 La1 C118 C119 -68.31(16) no
C126 La1 C118 C123 47.40(15) no
C11 La1 C125 C126 -13.99(17) no
C19 La1 C125 C126 101.94(14) no
C110 La1 C125 C126 127.25(13) no
C117 La1 C125 C126 -133.60(13) no
C118 La1 C125 C126 -123.79(13) no
C11 La1 C126 C125 168.11(14) no
C11 La1 C126 C127 45.83(15) no
C11 La1 C126 C131 -70.33(15) no
C19 La1 C126 C125 -75.70(14) no
C19 La1 C126 C127 162.02(15) no
C19 La1 C126 C131 45.87(15) no
C110 La1 C126 C125 -60.44(15) no
C110 La1 C126 C127 177.28(14) no
C110 La1 C126 C131 61.12(16) no
C117 La1 C126 C125 64.86(16) no
C117 La1 C126 C127 -57.42(18) no
C117 La1 C126 C131 -173.57(13) no
C118 La1 C126 C125 59.46(14) no
C118 La1 C126 C127 -62.82(15) no
C118 La1 C126 C131 -178.97(14) no
C125 La1 C126 C127 -122.3(2) no
C125 La1 C126 C131 121.6(2) no
C21 O21 Li2 O23 94.8(3) no
C21 O21 C24 C23 2.4(3) no
Li2 O21 C24 C23 161.4(2) no
C24 O21 Li2 O23 -61.1(3) no
C24 O21 C21 C22 20.0(3) no
C21 O21 Li2 O22 -149.1(2) no
C24 O21 Li2 O22 55.1(3) no
C24 O21 Li2 O24 178.8(2) no
C21 O21 Li2 O24 -25.4(3) no
Li2 O21 C21 C22 -138.8(3) no
C28 O22 Li2 O23 -77.2(3) no
Li2 O22 C25 C26 -160.4(2) no
C25 O22 Li2 O23 67.1(3) no
C28 O22 C25 C26 -11.9(3) no
C25 O22 Li2 O24 -176.86(18) no
C28 O22 Li2 O21 168.36(19) no
C25 O22 Li2 O21 -47.4(3) no
C25 O22 C28 C27 -12.7(2) no
Li2 O22 C28 C27 134.8(2) no
C28 O22 Li2 O24 38.9(3) no
C29 O23 Li2 O21 158.4(2) no
C29 O23 Li2 O22 38.3(3) no
Li2 O23 C29 C210 162.1(2) no
C29 O23 Li2 O24 -76.0(3) no
Li2 O23 C212 C211 -140.3(2) no
C29 O23 C212 C211 26.0(3) no
C212 O23 C29 C210 -3.2(3) no
C212 O23 Li2 O24 87.8(3) no
C212 O23 Li2 O22 -158.0(2) no
C212 O23 Li2 O21 -37.8(3) no
C216 O24 Li2 O21 122.4(2) no
C213 O24 Li2 O22 38.5(3) no
C213 O24 Li2 O23 153.6(2) no
C216 O24 C213 C214 -38.1(3) no
C216 O24 Li2 O22 -110.5(2) no
C216 O24 Li2 O23 4.6(3) no
C213 O24 C216 C215 27.9(3) no
C213 O24 Li2 O21 -88.6(3) no
Li2 O24 C216 C215 -177.3(2) no
Li2 O24 C213 C214 169.4(2) no
C31 O31 C34 C33 -33.7(3) no
C34 O31 C31 C32 13.9(3) no
La1 C11 C12 C17 88.1(2) no
La1 C11 C12 C13 -84.9(2) no
C11 C12 C13 C14 177.5(2) no
C13 C12 C17 C16 -3.6(3) no
C11 C12 C17 C16 -177.1(2) no
C17 C12 C13 C14 4.1(3) no
C12 C13 C14 C15 -1.9(4) no
C13 C14 C15 C18 179.7(3) no
C13 C14 C15 C16 -0.9(4) no
C14 C15 C16 C17 1.3(4) no
C18 C15 C16 C17 -179.3(3) no
C15 C16 C17 C12 1.1(4) no
La1 C19 C110 C115 -90.0(2) no
La1 C19 C110 C111 79.92(19) no
C115 C110 C111 H111 176.9(16) no
C111 C110 C115 H115 -177.1(17) no
La1 C110 C111 H111 71.6(16) no
C19 C110 C111 H111 6.1(16) no
La1 C110 C115 H115 -77.2(17) no
C19 C110 C115 H115 -6.5(18) no
H111 C111 C112 C113 178.0(15) no
H111 C111 C112 H112 0(2) no
C110 C111 C112 H112 -176.4(17) no
H112 C112 C113 C116 3.3(17) no
H112 C112 C113 C114 -178.6(17) no
C112 C113 C116 H116' -174.1(18) no
C114 C113 C116 H116' 7.9(18) no
C114 C113 C116 H116 132(2) no
C112 C113 C116 H116" 68(2) no
C112 C113 C114 H114 -179.2(19) no
C114 C113 C116 H116" -110(2) no
C112 C113 C116 H116 -50(2) no
C116 C113 C114 H114 -1.0(19) no
H114 C114 C115 C110 173.6(19) no
H114 C114 C115 H115 -2(3) no
C113 C114 C115 H115 -178.2(18) no
H117 C117 C118 C123 -26.7(19) no
H117 C117 C118 C119 163.5(19) no
H117' C117 C118 C123 -175(2) no
H117 C117 C118 La1 -101.8(19) no
H117' C117 C118 C119 15(2) no
H117' C117 C118 La1 110(2) no
C123 C118 C119 H119 -176(2) no
La1 C118 C123 H123 72.8(18) no
C117 C118 C119 H119 -6(2) no
C119 C118 C123 H123 -179.4(18) no
C117 C118 C123 H123 10.0(19) no
La1 C118 C119 H119 -78(2) no
C118 C119 C120 H120 -176(2) no
H119 C119 C120 C121 179(2) no
H119 C119 C120 H120 4(3) no
H120 C120 C121 C122 174(2) no
H120 C120 C121 C124 -3(2) no
C120 C121 C122 H122 -179(2) no
C122 C121 C124 H124 0.3(18) no
C120 C121 C124 H124" -60.7(19) no
C122 C121 C124 H124' -118.8(19) no
C120 C121 C124 H124' 58.4(19) no
O21 C21 C22 C23 -34.8(3) no
C120 C121 C124 H124 177.5(18) no
C122 C121 C124 H124" 122.2(19) no
C124 C121 C122 H122 -2(2) no
C121 C122 C123 H123 178(2) no
H122 C122 C123 H123 -3(3) no
H122 C122 C123 C118 -178(2) no
C21 C22 C23 C24 35.6(4) no
C22 C23 C24 O21 -24.2(3) no
H125' C125 C126 La1 107(2) no
O22 C25 C26 C27 31.4(2) no
H125 C125 C126 C127 -21.4(19) no
H125' C125 C126 C131 22(2) no
H125 C125 C126 C131 169.1(18) no
H125' C125 C126 C127 -169(2) no
H125 C125 C126 La1 -105.1(18) no
C125 C126 C131 H131 -9.3(18) no
C25 C26 C27 C28 -38.0(2) no
C127 C126 C131 H131 -179.6(18) no
C131 C126 C127 H127 177.0(17) no
La1 C126 C127 H127 74.8(17) no
La1 C126 C131 H131 -78.4(18) no
C125 C126 C127 H127 6.7(18) no
C126 C127 C128 H128 -179(3) no
H127 C127 C128 C129 -178.7(17) no
H127 C127 C128 H128 -1(3) no
C26 C27 C28 O22 31.7(2) no
H128 C128 C129 C132 0(3) no
H128 C128 C129 C130 -178(2) no
C132 C129 C130 H130 2(2) no
C128 C129 C132 H132' 136(2) no
C128 C129 C132 H132 -101(2) no
C130 C129 C132 H132' -46(2) no
C128 C129 C132 H132" 21(2) no
C130 C129 C132 H132" -161(2) no
C130 C129 C132 H132 77(2) no
O23 C29 C210 C211 -20.6(3) no
C128 C129 C130 H130 -180(2) no
C129 C130 C131 H131 -177.4(19) no
H130 C130 C131 C126 178(2) no
H130 C130 C131 H131 1(3) no
C29 C210 C211 C212 35.3(3) no
C210 C211 C212 O23 -38.0(3) no
O24 C213 C214 C215 32.8(3) no
C213 C214 C215 C216 -15.6(3) no
C214 C215 C216 O24 -6.9(3) no
O31 C31 C32 C33 11.5(3) no
C31 C32 C33 C34 -30.4(3) no
C32 C33 C34 O31 39.9(3) no
